data_7704856
loop_
_publ_author_name
'Li, Jianzhe'
'Yang, Dawei'
'Tong, Peng'
'Wang, Baomin'
'Qu, Jingping'

_publ_section_title
;
 Facile C-N coupling of coordinated ammonia and labile carbonyl or
 acetonitrile promoted by a thiolate-bridged dicobalt reaction scaffold.
;
_journal_issue 32
_journal_name_full 'Dalton transactions (Cambridge, England : 2003)'
_journal_page_first 11260
_journal_page_last 11267
_journal_paper_doi 10.1039/d0dt02133d
_journal_volume 49
_journal_year 2020
_chemical_formula_sum 'C26 H45 B0 Co2 F6 N2 P S2'
_chemical_formula_weight 712.59
_space_group_crystal_system monoclinic
_space_group_IT_number 14
_space_group_name_Hall '-P 2yn'
_space_group_name_H-M_alt 'P 1 21/n 1'
_atom_sites_solution_hydrogens mixed
_audit_creation_method SHELXL-2014/7
_audit_update_record
;
2020-07-10 deposited with the CCDC.	2020-07-15 downloaded from the CCDC.
;
_cell_angle_alpha 90
_cell_angle_beta 92.037(5)
_cell_angle_gamma 90
_cell_formula_units_Z 4
_cell_length_a 8.565(2)
_cell_length_b 28.994(7)
_cell_length_c 12.607(3)
_cell_measurement_reflns_used 9728
_cell_measurement_temperature 296(2)
_cell_measurement_theta_max 27.4684
_cell_measurement_theta_min 2.4809
_cell_volume 3128.8(13)
_computing_cell_refinement 'Bruker SMART'
_computing_data_collection 'Bruker SMART'
_computing_data_reduction 'Bruker SAINT'
_computing_molecular_graphics 'Bruker SHELXTL'
_computing_publication_material 'Bruker SHELXTL'
_computing_structure_refinement 'Bruker SHELXTL'
_computing_structure_solution 'Bruker SHELXTL'
_diffrn_ambient_temperature 296(2)
_diffrn_measured_fraction_theta_full 1.000
_diffrn_measured_fraction_theta_max 1.000
_diffrn_measurement_device_type 'CCD area detector'
_diffrn_measurement_method 'phi and omega scans'
_diffrn_radiation_type MoK\a
_diffrn_radiation_wavelength 0.71073
_diffrn_reflns_av_R_equivalents 0.0284
_diffrn_reflns_av_unetI/netI 0.0149
_diffrn_reflns_Laue_measured_fraction_full 1.000
_diffrn_reflns_Laue_measured_fraction_max 1.000
_diffrn_reflns_limit_h_max 10
_diffrn_reflns_limit_h_min -10
_diffrn_reflns_limit_k_max 34
_diffrn_reflns_limit_k_min -34
_diffrn_reflns_limit_l_max 14
_diffrn_reflns_limit_l_min -14
_diffrn_reflns_number 54174
_diffrn_reflns_point_group_measured_fraction_full 1.000
_diffrn_reflns_point_group_measured_fraction_max 1.000
_diffrn_reflns_theta_full 24.999
_diffrn_reflns_theta_max 24.999
_diffrn_reflns_theta_min 2.142
_exptl_absorpt_coefficient_mu 1.300
_exptl_absorpt_correction_type empirical
_exptl_absorpt_process_details SADABS
_exptl_crystal_colour black
_exptl_crystal_density_diffrn 1.513
_exptl_crystal_description block
_exptl_crystal_F_000 1480
_exptl_crystal_size_max 0.320
_exptl_crystal_size_mid 0.280
_exptl_crystal_size_min 0.260
_exptl_transmission_factor_max 0.7456
_exptl_transmission_factor_min 0.6880
_refine_diff_density_max 0.675
_refine_diff_density_min -0.482
_refine_diff_density_rms 0.070
_refine_ls_extinction_method none
_refine_ls_goodness_of_fit_ref 1.019
_refine_ls_hydrogen_treatment 'riding mode'
_refine_ls_matrix_type full
_refine_ls_number_parameters 344
_refine_ls_number_reflns 5508
_refine_ls_number_restraints 0
_refine_ls_restrained_S_all 1.019
_refine_ls_R_factor_all 0.0467
_refine_ls_R_factor_gt 0.0415
_refine_ls_shift/su_max 0.001
_refine_ls_shift/su_mean 0.000
_refine_ls_structure_factor_coef Fsqd
_refine_ls_weighting_details 'w=1/[\s^2^(Fo^2^)+(0.0567P)^2^+6.0928P] where P=(Fo^2^+2Fc^2^)/3'
_refine_ls_weighting_scheme calc
_refine_ls_wR_factor_gt 0.1110
_refine_ls_wR_factor_ref 0.1138
_reflns_Friedel_coverage 0.000
_reflns_number_gt 4982
_reflns_number_total 5508
_reflns_threshold_expression 'I > 2\s(I)'
_cod_data_source_file d0dt02133d2.cif
_cod_data_source_block 1_CCDC3
_cod_depositor_comments 'Adding full bibliography for 7704853--7704856.cif.'
_cod_original_cell_volume 3128.9(13)
_cod_original_sg_symbol_H-M 'P 21/n'
_cod_database_code 7704856
_shelx_shelxl_version_number 2014/7
_shelx_space_group_comment
;
The symmetry employed for this shelxl refinement is uniquely defined
by the following loop, which should always be used as a source of
symmetry information in preference to the above space-group names.
They are only intended as comments.
;
_shelx_estimated_absorpt_t_min 0.681
_shelx_estimated_absorpt_t_max 0.729

loop_
_space_group_symop_operation_xyz
'x, y, z'
'-x+1/2, y+1/2, -z+1/2'
'-x, -y, -z'
'x-1/2, -y-1/2, z-1/2'

loop_
_atom_site_label
_atom_site_type_symbol
_atom_site_fract_x
_atom_site_fract_y
_atom_site_fract_z
_atom_site_U_iso_or_equiv
_atom_site_adp_type
_atom_site_occupancy
_atom_site_site_symmetry_order
_atom_site_calc_flag
_atom_site_refinement_flags_posn
_atom_site_refinement_flags_adp
_atom_site_refinement_flags_occupancy
_atom_site_disorder_assembly
_atom_site_disorder_group
P1 P 0.47947(13) 0.59156(4) 0.22147(9) 0.0487(3) Uani 1 1 d . . . . .
Co1 Co 0.04667(5) 0.40768(2) 0.21626(3) 0.02880(13) Uani 1 1 d . . . . .
Co2 Co 0.08101(5) 0.33642(2) 0.41258(3) 0.02963(13) Uani 1 1 d . . . . .
N1 N 0.2165(4) 0.43232(10) 0.3027(2) 0.0341(6) Uani 1 1 d . . . . .
N2 N 0.2393(4) 0.38176(10) 0.4441(2) 0.0388(7) Uani 1 1 d . . . . .
C1 C -0.1426(3) 0.44216(9) 0.1441(2) 0.0427(8) Uani 1 1 d G . . . .
C2 C -0.0062(3) 0.46980(8) 0.1392(2) 0.0383(8) Uani 1 1 d G . . . .
C3 C 0.1063(3) 0.44489(9) 0.08216(19) 0.0417(8) Uani 1 1 d G . . . .
C4 C 0.0394(3) 0.40187(9) 0.05181(19) 0.0475(9) Uani 1 1 d G . . . .
C5 C -0.1144(3) 0.40018(9) 0.0901(2) 0.0453(9) Uani 1 1 d G . . . .
C6 C -0.2976(5) 0.45625(18) 0.1863(4) 0.0672(13) Uani 1 1 d . . . . .
H6A H -0.2877 0.4859 0.2195 0.101 Uiso 1 1 calc R U . . .
H6B H -0.3740 0.4578 0.1289 0.101 Uiso 1 1 calc R U . . .
H6C H -0.3298 0.4340 0.2374 0.101 Uiso 1 1 calc R U . . .
C7 C 0.0145(6) 0.51750(13) 0.1831(4) 0.0580(11) Uani 1 1 d . . . . .
H7A H 0.1176 0.5284 0.1691 0.087 Uiso 1 1 calc R U . . .
H7B H -0.0615 0.5377 0.1499 0.087 Uiso 1 1 calc R U . . .
H7C H 0.0006 0.5170 0.2583 0.087 Uiso 1 1 calc R U . . .
C8 C 0.2660(5) 0.46145(19) 0.0567(4) 0.0667(13) Uani 1 1 d . . . . .
H8A H 0.2827 0.4916 0.0863 0.100 Uiso 1 1 calc R U . . .
H8B H 0.3428 0.4406 0.0862 0.100 Uiso 1 1 calc R U . . .
H8C H 0.2751 0.4628 -0.0190 0.100 Uiso 1 1 calc R U . . .
C9 C 0.1101(8) 0.36689(19) -0.0200(3) 0.0871(18) Uani 1 1 d . . . . .
H9A H 0.0414 0.3409 -0.0277 0.131 Uiso 1 1 calc R U . . .
H9B H 0.1251 0.3805 -0.0883 0.131 Uiso 1 1 calc R U . . .
H9C H 0.2090 0.3570 0.0101 0.131 Uiso 1 1 calc R U . . .
C10 C -0.2286(7) 0.36124(17) 0.0757(4) 0.0787(16) Uani 1 1 d . . . . .
H10A H -0.3240 0.3689 0.1093 0.118 Uiso 1 1 calc R U . . .
H10B H -0.2498 0.3561 0.0013 0.118 Uiso 1 1 calc R U . . .
H10C H -0.1852 0.3337 0.1072 0.118 Uiso 1 1 calc R U . . .
C11 C -0.0527(3) 0.27660(9) 0.42239(19) 0.0440(9) Uani 1 1 d G . . . .
C12 C -0.0780(3) 0.30488(9) 0.51193(19) 0.0411(8) Uani 1 1 d G . . . .
C13 C 0.0673(3) 0.31092(9) 0.56766(18) 0.0388(8) Uani 1 1 d G . . . .
C14 C 0.1825(3) 0.28636(9) 0.51256(19) 0.0403(8) Uani 1 1 d G . . . .
C15 C 0.1083(3) 0.26516(8) 0.42279(19) 0.0445(9) Uani 1 1 d G . . . .
C16 C -0.1758(6) 0.26045(18) 0.3435(4) 0.0758(15) Uani 1 1 d . . . . .
H16A H -0.2750 0.2732 0.3613 0.114 Uiso 1 1 calc R U . . .
H16B H -0.1498 0.2704 0.2737 0.114 Uiso 1 1 calc R U . . .
H16C H -0.1815 0.2274 0.3451 0.114 Uiso 1 1 calc R U . . .
C17 C -0.2358(5) 0.32037(18) 0.5468(4) 0.0666(13) Uani 1 1 d . . . . .
H17A H -0.3141 0.3119 0.4940 0.100 Uiso 1 1 calc R U . . .
H17B H -0.2583 0.3059 0.6130 0.100 Uiso 1 1 calc R U . . .
H17C H -0.2357 0.3533 0.5556 0.100 Uiso 1 1 calc R U . . .
C18 C 0.0925(6) 0.33598(16) 0.6712(3) 0.0610(12) Uani 1 1 d . . . . .
H18A H 0.2013 0.3351 0.6920 0.091 Uiso 1 1 calc R U . . .
H18B H 0.0594 0.3675 0.6630 0.091 Uiso 1 1 calc R U . . .
H18C H 0.0328 0.3213 0.7248 0.091 Uiso 1 1 calc R U . . .
C19 C 0.3513(5) 0.28234(16) 0.5437(4) 0.0617(12) Uani 1 1 d . . . . .
H19A H 0.3727 0.2998 0.6073 0.093 Uiso 1 1 calc R U . . .
H19B H 0.3770 0.2505 0.5563 0.093 Uiso 1 1 calc R U . . .
H19C H 0.4131 0.2941 0.4877 0.093 Uiso 1 1 calc R U . . .
C20 C 0.1826(7) 0.23168(14) 0.3494(4) 0.0706(14) Uani 1 1 d . . . . .
H20A H 0.1077 0.2224 0.2950 0.106 Uiso 1 1 calc R U . . .
H20B H 0.2702 0.2461 0.3173 0.106 Uiso 1 1 calc R U . . .
H20C H 0.2176 0.2050 0.3887 0.106 Uiso 1 1 calc R U . . .
C25 C 0.2824(4) 0.41901(12) 0.3925(3) 0.0385(8) Uani 1 1 d . . . . .
C26 C 0.4158(6) 0.44710(17) 0.4392(4) 0.0716(15) Uani 1 1 d . . . . .
H26A H 0.4526 0.4334 0.5047 0.107 Uiso 1 1 calc R U . . .
H26B H 0.4992 0.4479 0.3903 0.107 Uiso 1 1 calc R U . . .
H26C H 0.3807 0.4780 0.4523 0.107 Uiso 1 1 calc R U . . .
F1 F 0.4196(4) 0.54693(11) 0.2781(3) 0.0974(10) Uani 1 1 d . . . . .
F2 F 0.5026(4) 0.61648(13) 0.3321(3) 0.1044(12) Uani 1 1 d . . . . .
F3 F 0.5396(4) 0.63629(12) 0.1643(4) 0.1114(13) Uani 1 1 d . . . . .
F4 F 0.4559(5) 0.56635(14) 0.1113(3) 0.1107(12) Uani 1 1 d . . . . .
F5 F 0.3067(3) 0.61036(12) 0.2112(3) 0.0881(9) Uani 1 1 d . . . . .
F6 F 0.6529(4) 0.57388(12) 0.2308(3) 0.1032(11) Uani 1 1 d . . . . .
S1 S 0.13359(10) 0.33516(3) 0.23840(6) 0.03300(19) Uani 1 1 d . . . . .
S2 S -0.09384(10) 0.38977(3) 0.35750(7) 0.0369(2) Uani 1 1 d . . . . .
C21 C 0.3460(5) 0.33554(14) 0.2254(4) 0.0535(10) Uani 1 1 d . . . . .
H21A H 0.3772 0.3655 0.1991 0.064 Uiso 1 1 calc R U . . .
H21B H 0.3955 0.3314 0.2952 0.064 Uiso 1 1 calc R U . . .
C23 C -0.0845(7) 0.44102(16) 0.4421(4) 0.0713(14) Uani 1 1 d . . . . .
H23A H 0.0243 0.4500 0.4501 0.086 Uiso 1 1 calc R U . . .
H23B H -0.1385 0.4657 0.4041 0.086 Uiso 1 1 calc R U . . .
C24 C -0.1443(10) 0.4388(2) 0.5427(5) 0.119(3) Uani 1 1 d . . . . .
H24A H -0.1312 0.4681 0.5773 0.179 Uiso 1 1 calc R U . . .
H24B H -0.2534 0.4312 0.5371 0.179 Uiso 1 1 calc R U . . .
H24C H -0.0897 0.4155 0.5834 0.179 Uiso 1 1 calc R U . . .
C22 C 0.4038(7) 0.2993(2) 0.1534(6) 0.096(2) Uani 1 1 d . . . . .
H22A H 0.5154 0.3014 0.1502 0.144 Uiso 1 1 calc R U . . .
H22B H 0.3759 0.2694 0.1797 0.144 Uiso 1 1 calc R U . . .
H22C H 0.3575 0.3035 0.0836 0.144 Uiso 1 1 calc R U . . .
H1A H 0.257(4) 0.4526(13) 0.285(3) 0.032(11) Uiso 1 1 d . . . . .
H2A H 0.292(5) 0.3778(15) 0.500(3) 0.051(12) Uiso 1 1 d . . . . .

loop_
_atom_site_aniso_label
_atom_site_aniso_U_11
_atom_site_aniso_U_22
_atom_site_aniso_U_33
_atom_site_aniso_U_23
_atom_site_aniso_U_13
_atom_site_aniso_U_12
P1 0.0495(6) 0.0444(6) 0.0527(6) -0.0023(4) 0.0084(5) 0.0024(4)
Co1 0.0331(2) 0.0299(2) 0.0234(2) 0.00266(16) 0.00170(17) -0.00101(17)
Co2 0.0349(2) 0.0286(2) 0.0253(2) 0.00329(16) 0.00050(17) -0.00614(17)
N1 0.0421(16) 0.0285(15) 0.0315(15) 0.0050(12) -0.0006(12) -0.0095(13)
N2 0.0494(18) 0.0367(16) 0.0296(15) 0.0061(12) -0.0088(14) -0.0141(13)
C1 0.0357(19) 0.050(2) 0.042(2) 0.0143(16) -0.0043(15) 0.0024(16)
C2 0.0437(19) 0.0360(18) 0.0347(18) 0.0133(14) -0.0065(15) -0.0026(15)
C3 0.048(2) 0.051(2) 0.0263(17) 0.0128(15) 0.0014(15) -0.0024(17)
C4 0.074(3) 0.050(2) 0.0191(16) 0.0033(15) -0.0012(17) 0.0044(19)
C5 0.053(2) 0.047(2) 0.0354(19) 0.0092(16) -0.0150(17) -0.0085(17)
C6 0.043(2) 0.079(3) 0.080(3) 0.027(3) 0.005(2) 0.012(2)
C7 0.075(3) 0.038(2) 0.060(3) 0.0084(18) -0.013(2) -0.001(2)
C8 0.051(2) 0.094(4) 0.056(3) 0.028(2) 0.010(2) -0.012(2)
C9 0.154(6) 0.076(3) 0.032(2) -0.007(2) 0.015(3) 0.022(4)
C10 0.094(4) 0.063(3) 0.076(3) 0.009(2) -0.037(3) -0.031(3)
C11 0.053(2) 0.041(2) 0.0372(19) 0.0091(15) -0.0020(16) -0.0211(17)
C12 0.0392(19) 0.046(2) 0.0382(19) 0.0146(16) 0.0071(15) -0.0098(16)
C13 0.048(2) 0.0395(19) 0.0291(17) 0.0104(14) -0.0007(15) -0.0085(16)
C14 0.046(2) 0.0348(18) 0.0398(19) 0.0139(15) -0.0009(16) -0.0052(15)
C15 0.066(3) 0.0266(17) 0.041(2) 0.0061(14) 0.0084(18) -0.0102(16)
C16 0.087(4) 0.078(3) 0.061(3) 0.007(2) -0.019(3) -0.045(3)
C17 0.047(2) 0.081(3) 0.073(3) 0.022(3) 0.018(2) -0.002(2)
C18 0.083(3) 0.067(3) 0.032(2) 0.0030(19) -0.008(2) -0.006(2)
C19 0.047(2) 0.065(3) 0.073(3) 0.022(2) -0.011(2) 0.001(2)
C20 0.115(4) 0.034(2) 0.063(3) -0.0010(19) 0.019(3) 0.002(2)
C25 0.048(2) 0.0336(17) 0.0334(18) 0.0002(14) -0.0018(15) -0.0092(15)
C26 0.084(3) 0.065(3) 0.064(3) 0.015(2) -0.027(3) -0.043(3)
F1 0.112(3) 0.078(2) 0.103(2) 0.0313(18) 0.012(2) -0.0148(18)
F2 0.106(3) 0.121(3) 0.085(2) -0.047(2) -0.0077(19) 0.002(2)
F3 0.099(2) 0.071(2) 0.167(4) 0.044(2) 0.041(2) -0.0031(18)
F4 0.133(3) 0.128(3) 0.072(2) -0.039(2) 0.018(2) -0.011(2)
F5 0.0542(16) 0.101(2) 0.109(2) 0.0057(19) 0.0034(16) 0.0165(16)
F6 0.0583(18) 0.086(2) 0.165(3) -0.007(2) 0.003(2) 0.0254(16)
S1 0.0402(5) 0.0295(4) 0.0296(4) -0.0013(3) 0.0055(3) -0.0011(3)
S2 0.0393(5) 0.0393(5) 0.0327(4) 0.0042(3) 0.0097(3) 0.0037(4)
C21 0.043(2) 0.053(2) 0.066(3) -0.007(2) 0.0149(19) 0.0059(18)
C23 0.094(4) 0.053(3) 0.069(3) -0.019(2) 0.037(3) 0.001(2)
C24 0.168(7) 0.105(5) 0.088(4) -0.040(4) 0.047(5) -0.026(5)
C22 0.078(4) 0.073(4) 0.141(6) -0.032(4) 0.054(4) 0.000(3)

loop_
_atom_type_symbol
_atom_type_description
_atom_type_scat_dispersion_real
_atom_type_scat_dispersion_imag
_atom_type_scat_source
C C 0.0033 0.0016 'International Tables Vol C Tables 4.2.6.8 and 6.1.1.4'
H H 0.0000 0.0000 'International Tables Vol C Tables 4.2.6.8 and 6.1.1.4'
B B 0.0013 0.0007 'International Tables Vol C Tables 4.2.6.8 and 6.1.1.4'
N N 0.0061 0.0033 'International Tables Vol C Tables 4.2.6.8 and 6.1.1.4'
S S 0.1246 0.1234 'International Tables Vol C Tables 4.2.6.8 and 6.1.1.4'
Co Co 0.3494 0.9721 'International Tables Vol C Tables 4.2.6.8 and 6.1.1.4'
P P 0.1023 0.0942 'International Tables Vol C Tables 4.2.6.8 and 6.1.1.4'
F F 0.0171 0.0103 'International Tables Vol C Tables 4.2.6.8 and 6.1.1.4'

loop_
_geom_angle_atom_site_label_1
_geom_angle_atom_site_label_2
_geom_angle_atom_site_label_3
_geom_angle
_geom_angle_site_symmetry_1
_geom_angle_site_symmetry_3
_geom_angle_publ_flag
F6 P1 F1 91.1(2) . . ?
F6 P1 F4 90.3(2) . . ?
F1 P1 F4 89.1(2) . . ?
F6 P1 F2 89.7(2) . . ?
F1 P1 F2 90.5(2) . . ?
F4 P1 F2 179.6(2) . . ?
F6 P1 F3 88.8(2) . . ?
F1 P1 F3 179.8(2) . . ?
F4 P1 F3 90.7(2) . . ?
F2 P1 F3 89.7(2) . . ?
F6 P1 F5 178.8(2) . . ?
F1 P1 F5 90.08(19) . . ?
F4 P1 F5 89.9(2) . . ?
F2 P1 F5 90.12(19) . . ?
F3 P1 F5 89.95(19) . . ?
N1 Co1 C4 126.19(12) . . ?
N1 Co1 C5 160.02(11) . . ?
C4 Co1 C5 39.92(6) . . ?
N1 Co1 C3 93.74(12) . . ?
C4 Co1 C3 39.87(6) . . ?
C5 Co1 C3 66.96(9) . . ?
N1 Co1 C1 129.01(11) . . ?
C4 Co1 C1 66.94(9) . . ?
C5 Co1 C1 39.85(6) . . ?
C3 Co1 C1 66.85(9) . . ?
N1 Co1 C2 95.19(11) . . ?
C4 Co1 C2 66.89(9) . . ?
C5 Co1 C2 66.88(9) . . ?
C3 Co1 C2 39.78(6) . . ?
C1 Co1 C2 39.77(6) . . ?
N1 Co1 S1 92.10(9) . . ?
C4 Co1 S1 92.64(8) . . ?
C5 Co1 S1 101.84(8) . . ?
C3 Co1 S1 119.73(7) . . ?
C1 Co1 S1 138.80(8) . . ?
C2 Co1 S1 158.61(7) . . ?
N1 Co1 S2 93.00(9) . . ?
C4 Co1 S2 140.74(8) . . ?
C5 Co1 S2 102.87(8) . . ?
C3 Co1 S2 156.45(8) . . ?
C1 Co1 S2 91.54(8) . . ?
C2 Co1 S2 117.07(7) . . ?
S1 Co1 S2 82.50(3) . . ?
N2 Co2 C15 126.12(12) . . ?
N2 Co2 C11 160.55(11) . . ?
C15 Co2 C11 39.80(6) . . ?
N2 Co2 C14 94.32(12) . . ?
C15 Co2 C14 39.72(5) . . ?
C11 Co2 C14 66.68(9) . . ?
N2 Co2 C12 130.18(11) . . ?
C15 Co2 C12 66.66(9) . . ?
C11 Co2 C12 39.69(6) . . ?
C14 Co2 C12 66.52(9) . . ?
N2 Co2 C13 96.39(11) . . ?
C15 Co2 C13 66.58(8) . . ?
C11 Co2 C13 66.56(9) . . ?
C14 Co2 C13 39.59(5) . . ?
C12 Co2 C13 39.56(6) . . ?
N2 Co2 S2 92.90(10) . . ?
C15 Co2 S2 140.77(8) . . ?
C11 Co2 S2 103.28(8) . . ?
C14 Co2 S2 157.32(7) . . ?
C12 Co2 S2 92.57(8) . . ?
C13 Co2 S2 118.17(7) . . ?
N2 Co2 S1 92.77(9) . . ?
C15 Co2 S1 91.04(7) . . ?
C11 Co2 S1 99.98(7) . . ?
C14 Co2 S1 118.82(7) . . ?
C12 Co2 S1 137.02(7) . . ?
C13 Co2 S1 157.03(7) . . ?
S2 Co2 S1 82.20(3) . . ?
C25 N1 Co1 132.6(3) . . ?
C25 N2 Co2 131.8(3) . . ?
C5 C1 C2 108.0 . . ?
C5 C1 C6 124.7(3) . . ?
C2 C1 C6 126.9(3) . . ?
C5 C1 Co1 69.85(9) . . ?
C2 C1 Co1 70.22(9) . . ?
C6 C1 Co1 131.1(2) . . ?
C1 C2 C3 108.0 . . ?
C1 C2 C7 126.3(3) . . ?
C3 C2 C7 125.7(3) . . ?
C1 C2 Co1 70.01(9) . . ?
C3 C2 Co1 69.94(9) . . ?
C7 C2 Co1 127.1(2) . . ?
C4 C3 C2 108.0 . . ?
C4 C3 C8 126.0(3) . . ?
C2 C3 C8 126.0(3) . . ?
C4 C3 Co1 69.86(9) . . ?
C2 C3 Co1 70.27(9) . . ?
C8 C3 Co1 126.4(2) . . ?
C3 C4 C5 108.0 . . ?
C3 C4 C9 126.1(3) . . ?
C5 C4 C9 125.5(3) . . ?
C3 C4 Co1 70.27(9) . . ?
C5 C4 Co1 70.08(9) . . ?
C9 C4 Co1 131.1(3) . . ?
C4 C5 C1 108.0 . . ?
C4 C5 C10 126.4(3) . . ?
C1 C5 C10 125.6(3) . . ?
C4 C5 Co1 70.00(9) . . ?
C1 C5 Co1 70.30(9) . . ?
C10 C5 Co1 125.7(2) . . ?
C15 C11 C12 108.0 . . ?
C15 C11 C16 126.2(3) . . ?
C12 C11 C16 125.8(3) . . ?
C15 C11 Co2 70.04(9) . . ?
C12 C11 Co2 70.50(9) . . ?
C16 C11 Co2 126.6(2) . . ?
C13 C12 C11 108.0 . . ?
C13 C12 C17 126.9(3) . . ?
C11 C12 C17 124.7(3) . . ?
C13 C12 Co2 70.38(9) . . ?
C11 C12 Co2 69.81(9) . . ?
C17 C12 Co2 130.9(2) . . ?
C12 C13 C14 108.0 . . ?
C12 C13 C18 125.9(3) . . ?
C14 C13 C18 126.0(3) . . ?
C12 C13 Co2 70.06(9) . . ?
C14 C13 Co2 69.96(9) . . ?
C18 C13 Co2 128.9(2) . . ?
C15 C14 C13 108.0 . . ?
C15 C14 C19 125.4(3) . . ?
C13 C14 C19 126.6(3) . . ?
C15 C14 Co2 69.82(9) . . ?
C13 C14 Co2 70.45(9) . . ?
C19 C14 Co2 126.3(2) . . ?
C14 C15 C11 108.0 . . ?
C14 C15 C20 125.9(3) . . ?
C11 C15 C20 125.7(3) . . ?
C14 C15 Co2 70.46(9) . . ?
C11 C15 Co2 70.16(9) . . ?
C20 C15 Co2 130.8(2) . . ?
N1 C25 N2 123.3(3) . . ?
N1 C25 C26 118.6(3) . . ?
N2 C25 C26 118.1(3) . . ?
C21 S1 Co1 108.02(14) . . ?
C21 S1 Co2 108.64(15) . . ?
Co1 S1 Co2 91.67(3) . . ?
C23 S2 Co1 105.13(15) . . ?
C23 S2 Co2 111.4(2) . . ?
Co1 S2 Co2 91.96(4) . . ?
C22 C21 S1 113.8(3) . . ?
C24 C23 S2 119.1(4) . . ?

loop_
_geom_bond_atom_site_label_1
_geom_bond_atom_site_label_2
_geom_bond_distance
_geom_bond_site_symmetry_2
_geom_bond_publ_flag
P1 F6 1.572(3) . ?
P1 F1 1.573(3) . ?
P1 F4 1.576(3) . ?
P1 F2 1.577(3) . ?
P1 F3 1.579(3) . ?
P1 F5 1.578(3) . ?
Co1 N1 1.924(3) . ?
Co1 C4 2.079(2) . ?
Co1 C5 2.080(3) . ?
Co1 C3 2.084(2) . ?
Co1 C1 2.086(3) . ?
Co1 C2 2.088(2) . ?
Co1 S1 2.2446(10) . ?
Co1 S2 2.2454(10) . ?
Co2 N2 1.920(3) . ?
Co2 C15 2.083(3) . ?
Co2 C11 2.084(2) . ?
Co2 C14 2.091(2) . ?
Co2 C12 2.093(2) . ?
Co2 C13 2.097(2) . ?
Co2 S2 2.2458(10) . ?
Co2 S1 2.2576(10) . ?
N1 C25 1.305(4) . ?
N2 C25 1.320(4) . ?
C1 C5 1.4195(19) . ?
C1 C2 1.4197(19) . ?
C1 C6 1.504(5) . ?
C2 C3 1.4197(19) . ?
C2 C7 1.498(5) . ?
C3 C4 1.4195(19) . ?
C3 C8 1.496(5) . ?
C4 C5 1.4195(19) . ?
C4 C9 1.501(5) . ?
C5 C10 1.501(5) . ?
C11 C15 1.4182(19) . ?
C11 C12 1.4182(19) . ?
C11 C16 1.498(5) . ?
C12 C13 1.4181(19) . ?
C12 C17 1.504(5) . ?
C13 C14 1.4183(19) . ?
C13 C18 1.503(5) . ?
C14 C15 1.4180(19) . ?
C14 C19 1.490(5) . ?
C15 C20 1.499(5) . ?
C25 C26 1.506(5) . ?
S1 C21 1.833(4) . ?
S2 C23 1.829(4) . ?
C21 C22 1.486(6) . ?
C23 C24 1.386(7) . ?
